data_4087466
loop_
_publ_author_name
'Berkeley, Emily R.'
'Perez-Gavilan, Ariane'
'Carroll, Patrick J.'
'Sneddon, Larry G.'

_publ_section_title
;
 Syntheses, Structural Characterizations, and Reactivity Studies of
 Half-Sandwich Cobalt, Rhodium, and Iridium Metallatricarbadecaboranyl
 Complexes
;
_journal_issue 7
_journal_name_full Organometallics
_journal_page_first 1396
_journal_paper_doi 10.1021/acs.organomet.5b00141
_journal_volume 34
_journal_year 2015
_chemical_formula_sum 'C22 H35 B7 Ir N'
_chemical_formula_weight 581.38
_space_group_IT_number 14
_space_group_name_Hall '-P 2yn'
_space_group_name_H-M_alt 'P 1 21/n 1'
_symmetry_cell_setting monoclinic
_symmetry_Int_Tables_number 14
_symmetry_space_group_name_H-M 'P 1 21/n 1'
_atom_sites_solution_hydrogens geom
_atom_sites_solution_primary direct
_audit_creation_method SHELXL-97
_cell_angle_alpha 90.00
_cell_angle_beta 90.414(2)
_cell_angle_gamma 90.00
_cell_formula_units_Z 4
_cell_length_a 10.5125(5)
_cell_length_b 20.7768(9)
_cell_length_c 10.5997(5)
_cell_measurement_temperature 100(1)
_cell_volume 2315.08(18)
_computing_data_collection 'Bruker APEX2'
_computing_data_reduction 'Bruker SAINT'
_computing_structure_refinement 'SHELXL-97 (Sheldrick, 2008)'
_computing_structure_solution 'SHELXS-97 (Sheldrick, 2008)'
_diffrn_ambient_temperature 100(1)
_diffrn_measured_fraction_theta_full 0.998
_diffrn_measured_fraction_theta_max 0.998
_diffrn_measurement_device 'CCD Area Detector'
_diffrn_measurement_device_type 'Bruker APEXII'
_diffrn_measurement_method 'phi and omega scans'
_diffrn_radiation_monochromator graphite
_diffrn_radiation_source 'sealed tube'
_diffrn_radiation_type MoK\a
_diffrn_radiation_wavelength 0.71073
_diffrn_reflns_av_R_equivalents 0.0384
_diffrn_reflns_av_sigmaI/netI 0.0169
_diffrn_reflns_limit_h_max 13
_diffrn_reflns_limit_h_min -13
_diffrn_reflns_limit_k_max 27
_diffrn_reflns_limit_k_min -27
_diffrn_reflns_limit_l_max 13
_diffrn_reflns_limit_l_min -13
_diffrn_reflns_number 72534
_diffrn_reflns_theta_full 27.56
_diffrn_reflns_theta_max 27.56
_diffrn_reflns_theta_min 1.92
_exptl_absorpt_coefficient_mu 5.778
_exptl_absorpt_correction_T_max 0.7456
_exptl_absorpt_correction_T_min 0.4392
_exptl_absorpt_correction_type multi-scan
_exptl_absorpt_process_details '(SADABS; Sheldrick, 2007)'
_exptl_crystal_density_diffrn 1.668
_exptl_crystal_density_method 'not measured'
_exptl_crystal_description plate
_exptl_crystal_F_000 1144
_exptl_crystal_size_max 0.48
_exptl_crystal_size_mid 0.15
_exptl_crystal_size_min 0.04
_refine_diff_density_max 6.433
_refine_diff_density_min -1.811
_refine_diff_density_rms 0.186
_refine_ls_extinction_method none
_refine_ls_goodness_of_fit_ref 1.124
_refine_ls_hydrogen_treatment constr
_refine_ls_matrix_type full
_refine_ls_number_parameters 285
_refine_ls_number_reflns 5345
_refine_ls_number_restraints 502
_refine_ls_restrained_S_all 1.078
_refine_ls_R_factor_all 0.0459
_refine_ls_R_factor_gt 0.0451
_refine_ls_shift/su_max 0.001
_refine_ls_shift/su_mean 0.000
_refine_ls_structure_factor_coef Fsqd
_refine_ls_weighting_details 'calc w=1/[\s^2^(Fo^2^)+(0.0165P)^2^+38.4994P] where P=(Fo^2^+2Fc^2^)/3'
_refine_ls_weighting_scheme calc
_refine_ls_wR_factor_gt 0.0966
_refine_ls_wR_factor_ref 0.0970
_reflns_number_gt 5261
_reflns_number_total 5345
_reflns_threshold_expression >2sigma(I)
_cod_data_source_file om5b00141_si_002.cif
_cod_data_source_block CMPD11(UP3437)
_cod_depositor_comments
;
The following automatic conversions were performed:

data name '_atom_site_symetry_multiplicity' was replaced with
'_atom_site_symmetry_multiplicity' as specified in the replacement
file
'/home/saulius/struct/COD-crude-data/automatic-downloads/DataCite-retrospective/ACS/depositions/lib/lists/replacement-tags.lst'.

Automatic conversion script
Id: cif_correct_tags 6909 2019-04-08 15:41:33Z antanas 
;
_cod_original_sg_symbol_H-M 'P 21/n     '
_cod_database_code 4087466

loop_
_symmetry_equiv_pos_as_xyz
'x, y, z'
'-x+1/2, y+1/2, -z+1/2'
'-x, -y, -z'
'x-1/2, -y-1/2, z-1/2'

loop_
_atom_site_label
_atom_site_type_symbol
_atom_site_fract_x
_atom_site_fract_y
_atom_site_fract_z
_atom_site_U_iso_or_equiv
_atom_site_adp_type
_atom_site_occupancy
_atom_site_symmetry_multiplicity
_atom_site_calc_flag
_atom_site_refinement_flags
_atom_site_disorder_assembly
_atom_site_disorder_group
Ir8 Ir 0.74474(3) 0.630589(11) 0.69111(2) 0.01560(7) Uani 1 1 d U . .
C7 C 0.7341(8) 0.7047(3) 0.8302(6) 0.0218(10) Uani 1 1 d U A .
H7 H 0.6730 0.7332 0.7901 0.027 Uiso 1 1 calc R . .
C9 C 0.7656(7) 0.5700(3) 0.8534(6) 0.0155(8) Uani 1 1 d U A .
C10 C 0.7086(8) 0.6003(4) 0.9721(7) 0.0186(9) Uani 0.25 1 d PU A 1
H10 H 0.6281 0.5789 0.9877 0.023 Uiso 0.25 1 calc PR A 1
B4 B 0.9070(7) 0.6014(3) 0.8182(7) 0.0186(8) Uani 0.25 1 d PU A 1
H4 H 0.9818 0.5757 0.7665 0.023 Uiso 0.25 1 calc PR A 1
B10' B 0.7086(8) 0.6003(4) 0.9721(7) 0.0186(9) Uani 0.75 1 d PU A 2
H10' H 0.6173 0.5761 0.9898 0.023 Uiso 0.75 1 calc PR A 2
C4' C 0.9070(7) 0.6014(3) 0.8182(7) 0.0186(8) Uani 0.75 1 d PU A 2
H4' H 0.9730 0.5788 0.7726 0.023 Uiso 0.75 1 calc PR A 2
B1 B 0.9425(9) 0.6530(4) 0.9480(8) 0.0228(11) Uani 1 1 d U . .
H1 H 1.0418 0.6600 0.9782 0.029 Uiso 1 1 calc R A 1
B2 B 0.8270(10) 0.7151(4) 0.9565(8) 0.0243(12) Uani 1 1 d U A .
H2 H 0.8489 0.7620 0.9995 0.030 Uiso 1 1 calc R . .
B3 B 0.8850(9) 0.6898(4) 0.8063(9) 0.0224(10) Uani 1 1 d U A .
H3 H 0.9467 0.7206 0.7485 0.028 Uiso 1 1 calc R B 1
B11 B 0.6748(10) 0.6771(4) 0.9624(9) 0.0239(12) Uani 1 1 d U . .
H11 H 0.5735 0.6884 0.9752 0.030 Uiso 1 1 calc R A 1
B5 B 0.8640(9) 0.5810(4) 0.9773(8) 0.0190(10) Uani 1 1 d U A .
H5 H 0.9092 0.5424 1.0325 0.024 Uiso 1 1 calc R C 1
B6 B 0.8094(9) 0.6492(4) 1.0530(8) 0.0238(12) Uani 1 1 d U A .
H6 H 0.8167 0.6542 1.1562 0.030 Uiso 1 1 calc R D 1
C12 C 0.7340(7) 0.4990(3) 0.8328(6) 0.0155(11) Uani 1 1 d U . .
C13 C 0.8287(7) 0.4552(3) 0.8023(8) 0.0209(13) Uani 1 1 d U A .
H13 H 0.9130 0.4686 0.7980 0.028 Uiso 1 1 calc R . .
C14 C 0.7968(8) 0.3899(4) 0.7777(8) 0.0267(15) Uani 1 1 d U . .
H14 H 0.8595 0.3604 0.7567 0.036 Uiso 1 1 calc R A .
C15 C 0.6737(8) 0.3715(4) 0.7852(8) 0.0256(14) Uani 1 1 d U A .
H15 H 0.6528 0.3288 0.7687 0.034 Uiso 1 1 calc R . .
C16 C 0.5780(8) 0.4139(4) 0.8166(7) 0.0221(13) Uani 1 1 d U . .
H16 H 0.4942 0.4000 0.8222 0.029 Uiso 1 1 calc R A .
C17 C 0.6089(7) 0.4777(4) 0.8397(6) 0.0183(12) Uani 1 1 d U A .
H17 H 0.5449 0.5068 0.8600 0.024 Uiso 1 1 calc R . .
C18 C 0.7032(8) 0.5546(3) 0.5502(7) 0.0202(12) Uani 1 1 d U A .
H18 H 0.6701 0.5209 0.5975 0.060 Uiso 1 1 d . . .
C19 C 0.8325(8) 0.5641(4) 0.5549(8) 0.0229(12) Uani 1 1 d U A .
H19 H 0.8825 0.5352 0.6003 0.060 Uiso 1 1 d . . .
C20 C 0.9049(9) 0.5979(4) 0.4481(8) 0.0280(15) Uani 1 1 d U . .
H20a H 0.9882 0.5783 0.4401 0.037 Uiso 1 1 calc R A .
H20b H 0.8593 0.5912 0.3693 0.037 Uiso 1 1 calc R . .
C21 C 0.9210(8) 0.6691(4) 0.4696(8) 0.0272(14) Uani 1 1 d U A .
H21a H 1.0012 0.6764 0.5131 0.036 Uiso 1 1 calc R . .
H21b H 0.9254 0.6904 0.3884 0.036 Uiso 1 1 calc R . .
C22 C 0.8157(8) 0.6992(4) 0.5453(8) 0.0219(11) Uani 1 1 d U A .
H22 H 0.8399 0.7364 0.5874 0.060 Uiso 1 1 d . . .
C23 C 0.6861(8) 0.6897(4) 0.5230(7) 0.0208(11) Uani 1 1 d U A .
H23 H 0.6310 0.7215 0.5507 0.060 Uiso 1 1 d . . .
C24 C 0.6308(8) 0.6498(4) 0.4168(8) 0.0254(14) Uani 1 1 d U . .
H24a H 0.6847 0.6544 0.3435 0.034 Uiso 1 1 calc R A .
H24b H 0.5477 0.6669 0.3948 0.034 Uiso 1 1 calc R . .
C25 C 0.6167(9) 0.5781(4) 0.4467(8) 0.0263(15) Uani 1 1 d U A .
H25a H 0.5294 0.5697 0.4705 0.035 Uiso 1 1 calc R . .
H25b H 0.6338 0.5535 0.3708 0.035 Uiso 1 1 calc R . .
C26 C 0.5546(7) 0.6244(3) 0.7083(7) 0.0198(12) Uani 1 1 d U A .
N27 N 0.4451(6) 0.6223(3) 0.7225(6) 0.0220(12) Uani 1 1 d U . .
C28 C 0.3064(7) 0.6213(4) 0.7430(7) 0.0202(13) Uani 1 1 d U A .
C29 C 0.2419(9) 0.6019(4) 0.6200(6) 0.0262(14) Uani 1 1 d U . .
H29a H 0.2659 0.6314 0.5546 0.039 Uiso 1 1 calc R A .
H29b H 0.1513 0.6031 0.6303 0.039 Uiso 1 1 calc R . .
H29c H 0.2677 0.5592 0.5975 0.039 Uiso 1 1 calc R . .
C30 C 0.2690(8) 0.6887(3) 0.7817(7) 0.0253(16) Uani 1 1 d U . .
H30a H 0.3171 0.7012 0.8550 0.038 Uiso 1 1 calc R A .
H30b H 0.1799 0.6897 0.8008 0.038 Uiso 1 1 calc R . .
H30c H 0.2862 0.7180 0.7139 0.038 Uiso 1 1 calc R . .
C31 C 0.2791(8) 0.5729(4) 0.8480(7) 0.0276(17) Uani 1 1 d U . .
H31a H 0.2991 0.5303 0.8193 0.041 Uiso 1 1 calc R A .
H31b H 0.1907 0.5750 0.8699 0.041 Uiso 1 1 calc R . .
H31c H 0.3303 0.5830 0.9207 0.041 Uiso 1 1 calc R . .

loop_
_atom_site_aniso_label
_atom_site_aniso_U_11
_atom_site_aniso_U_22
_atom_site_aniso_U_33
_atom_site_aniso_U_23
_atom_site_aniso_U_13
_atom_site_aniso_U_12
Ir8 0.02351(12) 0.00987(11) 0.01344(11) 0.00196(9) 0.00210(13) 0.00099(12)
C7 0.038(3) 0.009(2) 0.019(2) -0.0003(15) 0.001(2) 0.000(2)
C9 0.021(2) 0.0145(17) 0.0110(16) -0.0010(13) 0.0028(17) 0.0006(17)
C10 0.028(2) 0.0136(19) 0.0141(19) -0.0004(17) 0.0050(18) 0.0020(18)
B4 0.0236(19) 0.0161(19) 0.0161(17) 0.0023(16) 0.0016(14) -0.0021(16)
B10' 0.028(2) 0.0136(19) 0.0141(19) -0.0004(17) 0.0050(18) 0.0020(18)
C4' 0.0236(19) 0.0161(19) 0.0161(17) 0.0023(16) 0.0016(14) -0.0021(16)
B1 0.032(2) 0.019(3) 0.017(3) -0.001(2) -0.0010(19) -0.0042(19)
B2 0.040(3) 0.015(2) 0.018(3) -0.0004(19) 0.000(2) -0.002(2)
B3 0.034(3) 0.015(2) 0.018(2) -0.0006(18) 0.0001(19) -0.003(2)
B11 0.037(2) 0.014(2) 0.021(3) -0.003(2) 0.008(2) 0.003(2)
B5 0.026(3) 0.018(2) 0.0128(19) -0.0017(18) 0.0006(19) -0.0016(19)
B6 0.040(3) 0.015(3) 0.016(2) -0.0022(16) 0.0031(19) -0.003(2)
C12 0.026(3) 0.0118(19) 0.009(2) 0.0041(16) -0.001(2) 0.0011(19)
C13 0.026(3) 0.017(3) 0.020(3) 0.003(3) 0.001(3) 0.004(2)
C14 0.034(3) 0.018(3) 0.028(4) -0.002(3) 0.001(3) 0.004(3)
C15 0.033(3) 0.019(3) 0.025(3) 0.005(3) 0.001(3) 0.001(2)
C16 0.030(3) 0.019(3) 0.017(3) 0.003(3) -0.003(3) -0.003(2)
C17 0.025(3) 0.017(3) 0.013(3) 0.005(2) -0.001(2) -0.001(2)
C18 0.037(3) 0.013(2) 0.010(2) 0.0026(17) 0.000(2) -0.003(2)
C19 0.034(3) 0.018(2) 0.017(2) -0.003(2) 0.004(2) 0.005(2)
C20 0.033(4) 0.032(3) 0.019(3) 0.001(3) 0.008(3) 0.007(3)
C21 0.032(3) 0.030(3) 0.019(3) 0.008(3) 0.005(3) 0.001(3)
C22 0.033(3) 0.014(2) 0.019(2) 0.005(2) 0.000(2) -0.004(2)
C23 0.032(3) 0.015(2) 0.016(2) 0.005(2) 0.000(2) 0.003(2)
C24 0.028(3) 0.027(3) 0.021(3) 0.006(3) -0.005(3) 0.002(3)
C25 0.035(4) 0.024(3) 0.019(3) -0.001(3) -0.005(3) 0.000(3)
C26 0.0239(19) 0.011(3) 0.024(3) 0.004(2) 0.002(2) 0.000(2)
N27 0.027(2) 0.014(3) 0.025(3) 0.002(2) 0.002(2) 0.002(2)
C28 0.025(3) 0.017(3) 0.018(3) 0.004(2) 0.004(3) 0.002(3)
C29 0.028(3) 0.030(4) 0.021(3) -0.001(2) 0.002(3) 0.001(4)
C30 0.030(4) 0.021(3) 0.025(4) 0.001(2) 0.010(3) 0.003(3)
C31 0.032(5) 0.026(3) 0.025(3) 0.010(3) 0.002(3) 0.000(3)

loop_
_atom_type_symbol
_atom_type_description
_atom_type_scat_dispersion_real
_atom_type_scat_dispersion_imag
_atom_type_scat_source
C C 0.0033 0.0016 'International Tables Vol C Tables 4.2.6.8 and 6.1.1.4'
H H 0.0000 0.0000 'International Tables Vol C Tables 4.2.6.8 and 6.1.1.4'
N N 0.0061 0.0033 'International Tables Vol C Tables 4.2.6.8 and 6.1.1.4'
B B 0.0013 0.0007 'International Tables Vol C Tables 4.2.6.8 and 6.1.1.4'
Ir Ir -1.4442 7.9887 'International Tables Vol C Tables 4.2.6.8 and 6.1.1.4'

loop_
_geom_angle_atom_site_label_1
_geom_angle_atom_site_label_2
_geom_angle_atom_site_label_3
_geom_angle
C26 Ir8 C7 85.8(3)
C26 Ir8 C9 89.2(3)
C7 Ir8 C9 82.8(2)
C26 Ir8 C19 116.1(3)
C7 Ir8 C19 158.1(3)
C9 Ir8 C19 96.7(3)
C26 Ir8 C18 79.9(3)
C7 Ir8 C18 165.6(3)
C9 Ir8 C18 98.1(3)
C19 Ir8 C18 36.2(3)
C26 Ir8 C22 116.1(3)
C7 Ir8 C22 92.1(3)
C9 Ir8 C22 153.9(3)
C19 Ir8 C22 78.7(3)
C18 Ir8 C22 93.1(3)
C26 Ir8 B4 132.7(3)
C7 Ir8 B4 79.9(3)
C9 Ir8 B4 44.6(3)
C19 Ir8 B4 84.5(3)
C18 Ir8 B4 110.9(3)
C22 Ir8 B4 109.3(3)
C26 Ir8 C23 80.8(3)
C7 Ir8 C23 97.9(3)
C9 Ir8 C23 169.8(3)
C19 Ir8 C23 86.4(3)
C18 Ir8 C23 78.6(3)
C22 Ir8 C23 36.3(3)
B4 Ir8 C23 145.6(3)
C26 Ir8 B3 128.9(3)
C7 Ir8 B3 43.5(3)
C9 Ir8 B3 79.9(3)
C19 Ir8 B3 114.7(3)
C18 Ir8 B3 150.8(3)
C22 Ir8 B3 78.9(3)
B4 Ir8 B3 48.4(3)
C23 Ir8 B3 107.7(3)
B11 C7 B3 116.1(7)
B11 C7 B2 65.3(5)
B3 C7 B2 65.5(6)
B11 C7 Ir8 111.0(5)
B3 C7 Ir8 72.6(4)
B2 C7 Ir8 127.9(5)
C12 C9 C10 115.4(6)
C12 C9 B4 122.6(6)
C10 C9 B4 112.2(6)
C12 C9 B5 112.1(5)
C10 C9 B5 62.9(5)
B4 C9 B5 65.0(5)
C12 C9 Ir8 115.6(4)
C10 C9 Ir8 112.3(5)
B4 C9 Ir8 71.1(3)
B5 C9 Ir8 127.3(5)
C9 C10 B11 115.7(6)
C9 C10 B5 62.9(5)
B11 C10 B5 116.3(7)
C9 C10 B6 114.5(7)
B11 C10 B6 65.3(6)
B5 C10 B6 61.5(5)
C9 B4 B1 104.2(5)
C9 B4 B5 57.9(4)
B1 B4 B5 58.0(5)
C9 B4 B3 107.0(5)
B1 B4 B3 58.8(5)
B5 B4 B3 105.4(6)
C9 B4 Ir8 64.3(3)
B1 B4 Ir8 117.0(5)
B5 B4 Ir8 115.5(5)
B3 B4 Ir8 66.4(4)
B5 B1 B2 106.9(7)
B5 B1 B4 61.6(5)
B2 B1 B4 109.7(6)
B5 B1 B3 111.2(6)
B2 B1 B3 60.3(5)
B4 B1 B3 62.7(5)
B5 B1 B6 58.6(5)
B2 B1 B6 57.5(5)
B4 B1 B6 107.1(6)
B3 B1 B6 106.2(7)
C7 B2 B6 108.1(6)
C7 B2 B1 105.2(6)
B6 B2 B1 61.9(5)
C7 B2 B11 56.7(5)
B6 B2 B11 61.8(5)
B1 B2 B11 107.1(6)
C7 B2 B3 56.5(5)
B6 B2 B3 109.6(6)
B1 B2 B3 60.2(5)
B11 B2 B3 102.3(6)
C7 B3 B1 105.8(6)
C7 B3 B2 58.0(5)
B1 B3 B2 59.5(5)
C7 B3 B4 107.3(6)
B1 B3 B4 58.5(5)
B2 B3 B4 105.9(6)
C7 B3 Ir8 63.9(4)
B1 B3 Ir8 115.7(5)
B2 B3 Ir8 114.4(5)
B4 B3 Ir8 65.2(3)
C10 B11 C7 108.1(6)
C10 B11 B2 103.8(7)
C7 B11 B2 58.0(5)
C10 B11 B6 58.9(5)
C7 B11 B6 105.5(7)
B2 B11 B6 57.3(5)
C9 B5 C10 54.2(4)
C9 B5 B6 105.7(6)
C10 B5 B6 59.7(5)
C9 B5 B1 105.5(6)
C10 B5 B1 104.6(6)
B6 B5 B1 62.5(5)
C9 B5 B4 57.2(4)
C10 B5 B4 99.4(6)
B6 B5 B4 109.2(6)
B1 B5 B4 60.4(5)
C10 B6 B2 104.2(6)
C10 B6 B5 58.8(5)
B2 B6 B5 109.8(6)
C10 B6 B1 101.5(6)
B2 B6 B1 60.6(5)
B5 B6 B1 59.0(5)
C10 B6 B11 55.8(5)
B2 B6 B11 60.9(5)
B5 B6 B11 106.2(6)
B1 B6 B11 105.5(6)
C13 C12 C17 119.0(6)
C13 C12 C9 120.7(7)
C17 C12 C9 120.3(6)
C12 C13 C14 119.9(7)
C15 C14 C13 119.0(7)
C14 C15 C16 122.2(8)
C15 C16 C17 118.9(7)
C16 C17 C12 121.0(7)
C19 C18 C25 125.0(8)
C19 C18 Ir8 71.5(5)
C25 C18 Ir8 112.2(5)
C18 C19 C20 122.2(8)
C18 C19 Ir8 72.3(5)
C20 C19 Ir8 114.0(5)
C21 C20 C19 113.1(7)
C22 C21 C20 113.9(7)
C23 C22 C21 124.8(8)
C23 C22 Ir8 72.4(5)
C21 C22 Ir8 110.7(5)
C22 C23 C24 125.0(7)
C22 C23 Ir8 71.4(5)
C24 C23 Ir8 113.1(5)
C23 C24 C25 114.7(7)
C18 C25 C24 114.1(7)
N27 C26 Ir8 177.3(7)
C26 N27 C28 178.3(8)
N27 C28 C30 106.6(6)
N27 C28 C29 108.2(6)
C30 C28 C29 111.3(7)
N27 C28 C31 107.9(6)
C30 C28 C31 111.2(6)
C29 C28 C31 111.4(6)

loop_
_geom_bond_atom_site_label_1
_geom_bond_atom_site_label_2
_geom_bond_distance
Ir8 C26 2.013(7)
Ir8 C7 2.136(6)
Ir8 C9 2.142(6)
Ir8 C19 2.205(8)
Ir8 C18 2.215(7)
Ir8 C22 2.234(8)
Ir8 B4 2.250(8)
Ir8 C23 2.247(8)
Ir8 B3 2.270(9)
C7 B11 1.641(11)
C7 B3 1.638(12)
C7 B2 1.665(12)
C9 C12 1.528(9)
C9 C10 1.532(9)
C9 B4 1.669(10)
C9 B5 1.682(11)
C10 B11 1.638(11)
C10 B5 1.682(12)
C10 B6 1.697(12)
B4 B1 1.780(12)
B4 B5 1.800(11)
B4 B3 1.854(11)
B1 B5 1.736(12)
B1 B2 1.775(13)
B1 B3 1.786(13)
B1 B6 1.796(13)
B2 B6 1.719(12)
B2 B11 1.785(14)
B2 B3 1.788(13)
B11 B6 1.800(14)
B5 B6 1.728(12)
C12 C13 1.388(10)
C12 C17 1.390(10)
C13 C14 1.420(11)
C14 C15 1.353(12)
C15 C16 1.380(11)
C16 C17 1.386(10)
C18 C19 1.374(12)
C18 C25 1.501(11)
C19 C20 1.538(11)
C20 C21 1.506(12)
C21 C22 1.508(12)
C22 C23 1.395(11)
C23 C24 1.511(11)
C24 C25 1.531(11)
C26 N27 1.163(10)
N27 C28 1.476(10)
C28 C30 1.511(10)
C28 C29 1.519(11)
C28 C31 1.529(10)
